data_4345322
loop_
_publ_author_name
'Zaltariov, Mirela F.'
'Hammerstad, Marta'
'Arabshahi, Homayon J.'
'Jovanovi\'c, Katarina'
'Richter, Klaus W.'
'Cazacu, Maria'
'Shova, Sergiu'
'Balan, Mihaela'
'Andersen, Niels H.'
'Radulovi\'c, Sini\<sa'
'Reynisson, J\'ohannes'
'Andersson, K. Kristoffer'
'Arion, Vladimir B.'

_publ_section_title
;
 New Iminodiacetate-Thiosemicarbazone Hybrids and Their Copper(II)
 Complexes Are Potential Ribonucleotide Reductase R2 Inhibitors with High
 Antiproliferative Activity.
;
_journal_issue 6
_journal_name_full 'Inorganic chemistry'
_journal_page_first 3532
_journal_page_last 3549
_journal_paper_doi 10.1021/acs.inorgchem.6b03178
_journal_volume 56
_journal_year 2017
_chemical_formula_moiety 'C18 H24 Cu2 N4 O6 S'
_chemical_formula_sum 'C18 H24 Cu2 N4 O6 S'
_chemical_formula_weight 551.55
_chemical_name_systematic
;
 ?
;
_space_group_crystal_system triclinic
_space_group_IT_number 2
_space_group_name_Hall '-P 1'
_space_group_name_H-M_alt 'P -1'
_symmetry_space_group_name_Hall '-P 1'
_symmetry_space_group_name_H-M 'P -1'
_atom_sites_solution_hydrogens geom
_audit_creation_method SHELXL-2014
_cell_angle_alpha 73.2957(13)
_cell_angle_beta 77.3560(14)
_cell_angle_gamma 80.2248(13)
_cell_formula_units_Z 2
_cell_length_a 9.7639(3)
_cell_length_b 10.2022(3)
_cell_length_c 11.8106(4)
_cell_measurement_reflns_used 9941
_cell_measurement_temperature 297(2)
_cell_measurement_theta_max 29.987
_cell_measurement_theta_min 2.398
_cell_volume 1092.31(6)
_computing_cell_refinement 'Bruker SAINT'
_computing_data_collection 'Bruker APEX2'
_computing_data_reduction 'Bruker SAINT'
_computing_molecular_graphics 'Bruker SHELXTL'
_computing_publication_material 'Bruker SHELXTL'
_computing_structure_refinement 'SHELXL-2014 (Sheldrick, 2014)'
_computing_structure_solution 'SHELXS-2014 (Sheldrick, 2014)'
_diffrn_ambient_temperature 297(2)
_diffrn_measured_fraction_theta_full 0.996
_diffrn_measured_fraction_theta_max 0.998
_diffrn_measurement_device_type 'Bruker D8 Venture'
_diffrn_measurement_method '\f and \w scans'
_diffrn_radiation_type MoK\a
_diffrn_radiation_wavelength 0.71073
_diffrn_reflns_av_R_equivalents 0.0296
_diffrn_reflns_av_unetI/netI 0.0202
_diffrn_reflns_Laue_measured_fraction_full 0.996
_diffrn_reflns_Laue_measured_fraction_max 0.998
_diffrn_reflns_limit_h_max 13
_diffrn_reflns_limit_h_min -13
_diffrn_reflns_limit_k_max 14
_diffrn_reflns_limit_k_min -14
_diffrn_reflns_limit_l_max 16
_diffrn_reflns_limit_l_min -16
_diffrn_reflns_number 42979
_diffrn_reflns_point_group_measured_fraction_full 0.996
_diffrn_reflns_point_group_measured_fraction_max 0.998
_diffrn_reflns_theta_full 25.242
_diffrn_reflns_theta_max 30.029
_diffrn_reflns_theta_min 2.098
_diffrn_source 'fine-focus sealed tube'
_exptl_absorpt_coefficient_mu 2.085
_exptl_absorpt_correction_T_max 0.7460
_exptl_absorpt_correction_T_min 0.7008
_exptl_absorpt_correction_type multi-scan
_exptl_crystal_colour clear-blue
_exptl_crystal_density_diffrn 1.677
_exptl_crystal_description block
_exptl_crystal_F_000 564
_exptl_crystal_size_max 0.200
_exptl_crystal_size_mid 0.150
_exptl_crystal_size_min 0.050
_refine_diff_density_max 0.569
_refine_diff_density_min -0.420
_refine_diff_density_rms 0.068
_refine_ls_extinction_method none
_refine_ls_goodness_of_fit_ref 1.031
_refine_ls_hydrogen_treatment constr
_refine_ls_matrix_type full
_refine_ls_number_parameters 285
_refine_ls_number_reflns 6375
_refine_ls_number_restraints 0
_refine_ls_restrained_S_all 1.031
_refine_ls_R_factor_all 0.0357
_refine_ls_R_factor_gt 0.0262
_refine_ls_shift/su_max 0.001
_refine_ls_shift/su_mean 0.000
_refine_ls_structure_factor_coef Fsqd
_refine_ls_weighting_details 'w=1/[\s^2^(Fo^2^)+(0.0332P)^2^+0.4300P] where P=(Fo^2^+2Fc^2^)/3'
_refine_ls_weighting_scheme calc
_refine_ls_wR_factor_gt 0.0662
_refine_ls_wR_factor_ref 0.0702
_reflns_Friedel_coverage 0.000
_reflns_number_gt 5328
_reflns_number_total 6375
_reflns_threshold_expression 'I > 2\s(I)'
_cod_data_source_file ic6b03178_si_003.cif
_cod_data_source_block miza013b
_cod_depositor_comments 'Adding full bibliography for 4345315--4345326.cif.'
_cod_database_code 4345322
_shelx_space_group_comment
;
The symmetry employed for this shelxl refinement is uniquely defined
by the following loop, which should always be used as a source of
symmetry information in preference to the above space-group names.
They are only intended as comments.
;
_shelx_estimated_absorpt_t_min 0.681
_shelx_estimated_absorpt_t_max 0.903
_shelxl_version_number 2014-3

loop_
_space_group_symop_operation_xyz
'x, y, z'
'-x, -y, -z'

loop_
_atom_site_label
_atom_site_type_symbol
_atom_site_fract_x
_atom_site_fract_y
_atom_site_fract_z
_atom_site_U_iso_or_equiv
_atom_site_adp_type
_atom_site_occupancy
_atom_site_site_symmetry_order
_atom_site_calc_flag
_atom_site_refinement_flags_posn
_atom_site_refinement_flags_adp
Cu1 Cu -0.10157(2) 0.49824(2) 0.63227(2) 0.03029(6) Uani 1 1 d . .
Cu2 Cu 0.07760(2) 0.72878(2) 0.54088(2) 0.03295(6) Uani 1 1 d . .
S1 S -0.30490(5) 0.44987(5) 0.60509(4) 0.03949(10) Uani 1 1 d . .
O1 O 0.05881(13) 0.56081(12) 0.66899(10) 0.0347(2) Uani 1 1 d . .
O2 O 0.19560(19) 1.08699(16) 0.36104(16) 0.0671(5) Uani 1 1 d . .
O3 O 0.08840(14) 0.89704(12) 0.41913(12) 0.0402(3) Uani 1 1 d . .
O4 O 0.12358(15) 0.94775(15) 0.86922(12) 0.0489(3) Uani 1 1 d . .
O5 O 0.33235(16) 0.92762(19) 0.74944(15) 0.0627(4) Uani 1 1 d . .
O6 O -0.05631(12) 0.64846(11) 0.49050(10) 0.0313(2) Uani 1 1 d . .
N1 N -0.12973(15) 0.36351(14) 0.78600(12) 0.0341(3) Uani 1 1 d . .
N2 N -0.23954(16) 0.28206(17) 0.81576(14) 0.0418(3) Uani 1 1 d . .
N3 N -0.42113(18) 0.22816(19) 0.75100(16) 0.0521(4) Uani 1 1 d . .
N4 N 0.20993(14) 0.79534(13) 0.61537(13) 0.0321(3) Uani 1 1 d . .
C1 C 0.12063(17) 0.51451(16) 0.76651(14) 0.0311(3) Uani 1 1 d . .
C2 C 0.24119(17) 0.57075(16) 0.77121(15) 0.0333(3) Uani 1 1 d . .
C3 C 0.3019(2) 0.52190(18) 0.87371(17) 0.0411(4) Uani 1 1 d . .
H3 H 0.3799 0.5609 0.8772 0.049 Uiso 1 1 calc R U
C4 C 0.2511(2) 0.41694(19) 0.97169(17) 0.0425(4) Uani 1 1 d . .
C5 C 0.1343(2) 0.36241(18) 0.96492(16) 0.0392(4) Uani 1 1 d . .
H5 H 0.0989 0.2922 1.0291 0.047 Uiso 1 1 calc R U
C6 C 0.06646(18) 0.40904(16) 0.86434(15) 0.0331(3) Uani 1 1 d . .
C7 C -0.05545(19) 0.34187(18) 0.86962(15) 0.0369(4) Uani 1 1 d . .
H7 H -0.0833 0.2762 0.9406 0.044 Uiso 1 1 calc R U
C8 C -0.32077(18) 0.31293(19) 0.73466(16) 0.0382(4) Uani 1 1 d . .
C9 C 0.3226(3) 0.3637(3) 1.0808(2) 0.0620(6) Uani 1 1 d . .
H9A H 0.3219 0.4378 1.1159 0.093 Uiso 1 1 calc R U
H9B H 0.4185 0.3271 1.0567 0.093 Uiso 1 1 calc R U
H9C H 0.2728 0.2924 1.1386 0.093 Uiso 1 1 calc R U
C10 C 0.31097(18) 0.67488(17) 0.66438(16) 0.0359(3) Uani 1 1 d . .
H10A H 0.3850 0.7082 0.6879 0.043 Uiso 1 1 calc R U
H10B H 0.3549 0.6297 0.6014 0.043 Uiso 1 1 calc R U
C11 C 0.28085(19) 0.89938(18) 0.51203(16) 0.0388(4) Uani 1 1 d . .
H11A H 0.3647 0.8543 0.4713 0.047 Uiso 1 1 calc R U
H11B H 0.3100 0.9677 0.5416 0.047 Uiso 1 1 calc R U
C12 C 0.1815(2) 0.97042(18) 0.42325(17) 0.0412(4) Uani 1 1 d . .
C13 C 0.12521(17) 0.85965(17) 0.70869(15) 0.0343(3) Uani 1 1 d . .
H13A H 0.0679 0.7926 0.7664 0.041 Uiso 1 1 calc R U
H13B H 0.0614 0.9355 0.6715 0.041 Uiso 1 1 calc R U
C14 C 0.20920(19) 0.91353(17) 0.77584(16) 0.0371(4) Uani 1 1 d . .
C15 C 0.1871(3) 1.0078(3) 0.9394(2) 0.0600(6) Uani 1 1 d . .
H15A H 0.2047 1.1001 0.8953 0.090 Uiso 1 1 calc R U
H15B H 0.2746 0.9536 0.9555 0.090 Uiso 1 1 calc R U
H15C H 0.1240 1.0094 1.0139 0.090 Uiso 1 1 calc R U
C16 C -0.54521(19) 0.2700(2) 0.69553(19) 0.0464(4) Uani 1 1 d . .
H16A H -0.6230 0.3005 0.7510 0.070 Uiso 1 1 calc R U
H16B H -0.5682 0.1934 0.6743 0.070 Uiso 1 1 calc R U
H16C H -0.5267 0.3440 0.6245 0.070 Uiso 1 1 calc R U
C17 C -0.4257(3) 0.1035(3) 0.8498(2) 0.0773(9) Uani 1 1 d . .
H17A H -0.3314 0.0594 0.8547 0.116 Uiso 1 1 calc R U
H17B H -0.4806 0.0419 0.8360 0.116 Uiso 1 1 calc R U
H17C H -0.4680 0.1271 0.9238 0.116 Uiso 1 1 calc R U
C18 C -0.1589(2) 0.73245(18) 0.42356(18) 0.0416(4) Uani 1 1 d . .
H18A H -0.2293 0.7775 0.4749 0.062 Uiso 1 1 calc R U
H18B H -0.2029 0.6760 0.3927 0.062 Uiso 1 1 calc R U
H18C H -0.1137 0.8004 0.3580 0.062 Uiso 1 1 calc R U

loop_
_atom_site_aniso_label
_atom_site_aniso_U_11
_atom_site_aniso_U_22
_atom_site_aniso_U_33
_atom_site_aniso_U_23
_atom_site_aniso_U_13
_atom_site_aniso_U_12
Cu1 0.03237(10) 0.02806(10) 0.03323(10) -0.00337(7) -0.01288(8) -0.01001(7)
Cu2 0.04131(12) 0.02511(10) 0.03744(11) -0.00393(8) -0.01702(8) -0.01183(8)
S1 0.0355(2) 0.0406(2) 0.0437(2) -0.00060(18) -0.01687(17) -0.01321(17)
O1 0.0426(6) 0.0308(5) 0.0359(6) -0.0004(4) -0.0207(5) -0.0148(5)
O2 0.0797(11) 0.0460(8) 0.0739(11) 0.0155(7) -0.0315(9) -0.0336(8)
O3 0.0472(7) 0.0289(6) 0.0467(7) -0.0018(5) -0.0185(6) -0.0111(5)
O4 0.0498(8) 0.0599(8) 0.0457(7) -0.0234(6) -0.0066(6) -0.0154(6)
O5 0.0442(8) 0.0864(12) 0.0775(11) -0.0471(10) -0.0055(7) -0.0235(8)
O6 0.0361(6) 0.0229(5) 0.0380(6) -0.0024(4) -0.0186(5) -0.0064(4)
N1 0.0338(7) 0.0354(7) 0.0350(7) -0.0039(6) -0.0102(5) -0.0132(6)
N2 0.0411(8) 0.0458(8) 0.0396(8) 0.0017(6) -0.0134(6) -0.0224(7)
N3 0.0429(9) 0.0572(10) 0.0559(10) 0.0071(8) -0.0209(7) -0.0270(8)
N4 0.0337(7) 0.0275(6) 0.0391(7) -0.0086(5) -0.0104(6) -0.0094(5)
C1 0.0370(8) 0.0270(7) 0.0347(8) -0.0094(6) -0.0159(6) -0.0040(6)
C2 0.0357(8) 0.0278(7) 0.0423(9) -0.0103(6) -0.0172(7) -0.0040(6)
C3 0.0424(9) 0.0388(9) 0.0517(10) -0.0133(8) -0.0253(8) -0.0058(7)
C4 0.0509(10) 0.0408(9) 0.0434(10) -0.0114(8) -0.0263(8) -0.0018(8)
C5 0.0491(10) 0.0370(9) 0.0347(8) -0.0054(7) -0.0175(7) -0.0079(7)
C6 0.0393(8) 0.0306(7) 0.0341(8) -0.0081(6) -0.0150(7) -0.0064(6)
C7 0.0420(9) 0.0357(8) 0.0339(8) -0.0019(7) -0.0121(7) -0.0129(7)
C8 0.0328(8) 0.0421(9) 0.0403(9) -0.0056(7) -0.0087(7) -0.0120(7)
C9 0.0752(15) 0.0633(14) 0.0578(13) -0.0063(11) -0.0437(12) -0.0112(12)
C10 0.0338(8) 0.0309(8) 0.0477(9) -0.0120(7) -0.0128(7) -0.0058(6)
C11 0.0391(9) 0.0359(8) 0.0430(9) -0.0071(7) -0.0077(7) -0.0138(7)
C12 0.0461(10) 0.0344(8) 0.0435(9) -0.0057(7) -0.0092(8) -0.0123(7)
C13 0.0339(8) 0.0306(8) 0.0417(9) -0.0099(7) -0.0097(7) -0.0082(6)
C14 0.0406(9) 0.0313(8) 0.0440(9) -0.0113(7) -0.0118(7) -0.0084(7)
C15 0.0692(14) 0.0708(15) 0.0549(13) -0.0313(11) -0.0115(11) -0.0222(12)
C16 0.0297(8) 0.0559(11) 0.0583(11) -0.0156(9) -0.0113(8) -0.0123(8)
C17 0.0773(17) 0.0772(17) 0.0772(17) 0.0212(13) -0.0355(14) -0.0518(14)
C18 0.0462(10) 0.0289(8) 0.0542(11) -0.0055(7) -0.0290(8) 0.0001(7)

loop_
_atom_type_symbol
_atom_type_description
_atom_type_scat_dispersion_real
_atom_type_scat_dispersion_imag
_atom_type_scat_source
C C 0.0033 0.0016 'International Tables Vol C Tables 4.2.6.8 and 6.1.1.4'
H H 0.0000 0.0000 'International Tables Vol C Tables 4.2.6.8 and 6.1.1.4'
Cu Cu 0.3201 1.2651 'International Tables Vol C Tables 4.2.6.8 and 6.1.1.4'
N N 0.0061 0.0033 'International Tables Vol C Tables 4.2.6.8 and 6.1.1.4'
O O 0.0106 0.0060 'International Tables Vol C Tables 4.2.6.8 and 6.1.1.4'
S S 0.1246 0.1234 'International Tables Vol C Tables 4.2.6.8 and 6.1.1.4'

loop_
_geom_angle_atom_site_label_1
_geom_angle_atom_site_label_2
_geom_angle_atom_site_label_3
_geom_angle
N1 Cu1 O6 170.42(5)
N1 Cu1 O1 92.39(5)
O6 Cu1 O1 78.63(5)
N1 Cu1 S1 86.98(4)
O6 Cu1 S1 101.38(3)
O1 Cu1 S1 171.21(4)
N1 Cu1 Cu2 131.01(4)
O6 Cu1 Cu2 39.55(3)
O1 Cu1 Cu2 39.90(3)
S1 Cu1 Cu2 138.005(14)
O3 Cu2 O6 100.10(5)
O3 Cu2 O1 177.39(6)
O6 Cu2 O1 79.56(4)
O3 Cu2 N4 87.11(5)
O6 Cu2 N4 172.29(5)
O1 Cu2 N4 93.12(5)
O3 Cu2 Cu1 138.70(4)
O6 Cu2 Cu1 39.92(3)
O1 Cu2 Cu1 40.47(3)
N4 Cu2 Cu1 132.44(4)
C8 S1 Cu1 93.63(6)
C1 O1 Cu2 129.61(9)
C1 O1 Cu1 129.79(10)
Cu2 O1 Cu1 99.63(5)
C12 O3 Cu2 114.63(11)
C14 O4 C15 115.82(16)
C18 O6 Cu2 121.22(9)
C18 O6 Cu1 123.50(11)
Cu2 O6 Cu1 100.53(5)
C7 N1 N2 114.33(14)
C7 N1 Cu1 125.64(11)
N2 N1 Cu1 120.01(10)
C8 N2 N1 113.63(14)
C8 N3 C16 123.06(17)
C8 N3 C17 119.38(16)
C16 N3 C17 115.77(16)
C13 N4 C11 111.35(13)
C13 N4 C10 112.65(13)
C11 N4 C10 112.66(13)
C13 N4 Cu2 108.30(10)
C11 N4 Cu2 102.94(10)
C10 N4 Cu2 108.36(9)
O1 C1 C6 120.39(13)
O1 C1 C2 120.16(14)
C6 C1 C2 119.45(14)
C3 C2 C1 118.89(16)
C3 C2 C10 119.55(15)
C1 C2 C10 121.41(14)
C2 C3 C4 122.91(16)
C2 C3 H3 118.5
C4 C3 H3 118.5
C5 C4 C3 117.34(16)
C5 C4 C9 121.26(18)
C3 C4 C9 121.40(18)
C4 C5 C6 122.49(17)
C4 C5 H5 118.8
C6 C5 H5 118.8
C1 C6 C5 118.91(15)
C1 C6 C7 124.64(14)
C5 C6 C7 116.45(15)
N1 C7 C6 127.06(15)
N1 C7 H7 116.5
C6 C7 H7 116.5
N2 C8 N3 117.02(16)
N2 C8 S1 124.92(13)
N3 C8 S1 118.00(13)
C4 C9 H9A 109.5
C4 C9 H9B 109.5
H9A C9 H9B 109.5
C4 C9 H9C 109.5
H9A C9 H9C 109.5
H9B C9 H9C 109.5
N4 C10 C2 113.18(13)
N4 C10 H10A 108.9
C2 C10 H10A 108.9
N4 C10 H10B 108.9
C2 C10 H10B 108.9
H10A C10 H10B 107.8
N4 C11 C12 110.89(14)
N4 C11 H11A 109.5
C12 C11 H11A 109.5
N4 C11 H11B 109.5
C12 C11 H11B 109.5
H11A C11 H11B 108.1
O2 C12 O3 124.78(18)
O2 C12 C11 120.08(17)
O3 C12 C11 115.12(15)
N4 C13 C14 115.22(14)
N4 C13 H13A 108.5
C14 C13 H13A 108.5
N4 C13 H13B 108.5
C14 C13 H13B 108.5
H13A C13 H13B 107.5
O5 C14 O4 123.99(16)
O5 C14 C13 126.83(17)
O4 C14 C13 109.15(15)
O4 C15 H15A 109.5
O4 C15 H15B 109.5
H15A C15 H15B 109.5
O4 C15 H15C 109.5
H15A C15 H15C 109.5
H15B C15 H15C 109.5
N3 C16 H16A 109.5
N3 C16 H16B 109.5
H16A C16 H16B 109.5
N3 C16 H16C 109.5
H16A C16 H16C 109.5
H16B C16 H16C 109.5
N3 C17 H17A 109.5
N3 C17 H17B 109.5
H17A C17 H17B 109.5
N3 C17 H17C 109.5
H17A C17 H17C 109.5
H17B C17 H17C 109.5
O6 C18 H18A 109.5
O6 C18 H18B 109.5
H18A C18 H18B 109.5
O6 C18 H18C 109.5
H18A C18 H18C 109.5
H18B C18 H18C 109.5

loop_
_geom_bond_atom_site_label_1
_geom_bond_atom_site_label_2
_geom_bond_distance
Cu1 N1 1.9330(14)
Cu1 O6 1.9439(11)
Cu1 O1 1.9605(11)
Cu1 S1 2.2340(4)
Cu1 Cu2 2.9780(3)
Cu2 O3 1.8978(12)
Cu2 O6 1.9287(10)
Cu2 O1 1.9376(11)
Cu2 N4 2.0109(13)
S1 C8 1.7488(18)
O1 C1 1.3449(18)
O2 C12 1.218(2)
O3 C12 1.288(2)
O4 C14 1.325(2)
O4 C15 1.446(2)
O5 C14 1.197(2)
O6 C18 1.4242(19)
N1 C7 1.298(2)
N1 N2 1.3904(18)
N2 C8 1.312(2)
N3 C8 1.362(2)
N3 C16 1.446(2)
N3 C17 1.458(3)
N4 C13 1.470(2)
N4 C11 1.494(2)
N4 C10 1.499(2)
C1 C6 1.408(2)
C1 C2 1.412(2)
C2 C3 1.390(2)
C2 C10 1.511(2)
C3 C4 1.396(3)
C3 H3 0.9300
C4 C5 1.377(3)
C4 C9 1.518(3)
C5 C6 1.410(2)
C5 H5 0.9300
C6 C7 1.453(2)
C7 H7 0.9300
C9 H9A 0.9600
C9 H9B 0.9600
C9 H9C 0.9600
C10 H10A 0.9700
C10 H10B 0.9700
C11 C12 1.528(3)
C11 H11A 0.9700
C11 H11B 0.9700
C13 C14 1.514(2)
C13 H13A 0.9700
C13 H13B 0.9700
C15 H15A 0.9600
C15 H15B 0.9600
C15 H15C 0.9600
C16 H16A 0.9600
C16 H16B 0.9600
C16 H16C 0.9600
C17 H17A 0.9600
C17 H17B 0.9600
C17 H17C 0.9600
C18 H18A 0.9600
C18 H18B 0.9600
C18 H18C 0.9600

loop_
_geom_hbond_atom_site_label_D
_geom_hbond_atom_site_label_H
_geom_hbond_atom_site_label_A
_geom_hbond_distance_DH
_geom_hbond_distance_HA
_geom_hbond_distance_DA
_geom_hbond_angle_DHA
_geom_hbond_site_symmetry_A
C10 H10A O5 0.97 2.49 3.077(2) 119.0 .
C10 H10B S1 0.97 2.94 3.7669(18) 144.0 2_566
C11 H11B O5 0.97 2.42 3.054(2) 122.5 .
C13 H13B O3 0.97 2.23 3.203(2) 177.1 2_576
C15 H15C O4 0.96 2.54 3.411(3) 150.4 2_577
C16 H16C S1 0.96 2.52 3.0415(18) 114.2 .

loop_
_geom_torsion_atom_site_label_1
_geom_torsion_atom_site_label_2
_geom_torsion_atom_site_label_3
_geom_torsion_atom_site_label_4
_geom_torsion
O6 Cu2 O3 C12 -174.45(13)
N4 Cu2 O3 C12 8.31(13)
Cu1 Cu2 O3 C12 173.39(10)
C7 N1 N2 C8 174.63(17)
Cu1 N1 N2 C8 -3.9(2)
Cu2 O1 C1 C6 163.38(12)
Cu1 O1 C1 C6 -3.0(2)
Cu2 O1 C1 C2 -17.1(2)
Cu1 O1 C1 C2 176.57(11)
O1 C1 C2 C3 179.31(15)
C6 C1 C2 C3 -1.1(2)
O1 C1 C2 C10 -5.1(2)
C6 C1 C2 C10 174.48(15)
C1 C2 C3 C4 1.6(3)
C10 C2 C3 C4 -174.13(17)
C2 C3 C4 C5 -0.9(3)
C2 C3 C4 C9 178.36(19)
C3 C4 C5 C6 -0.2(3)
C9 C4 C5 C6 -179.46(19)
O1 C1 C6 C5 179.66(15)
C2 C1 C6 C5 0.1(2)
O1 C1 C6 C7 0.4(3)
C2 C1 C6 C7 -179.19(16)
C4 C5 C6 C1 0.6(3)
C4 C5 C6 C7 179.93(17)
N2 N1 C7 C6 178.98(17)
Cu1 N1 C7 C6 -2.6(3)
C1 C6 C7 N1 2.6(3)
C5 C6 C7 N1 -176.70(18)
N1 N2 C8 N3 173.01(17)
N1 N2 C8 S1 -4.3(3)
C16 N3 C8 N2 158.98(19)
C17 N3 C8 N2 -5.1(3)
C16 N3 C8 S1 -23.5(3)
C17 N3 C8 S1 172.4(2)
Cu1 S1 C8 N2 8.36(18)
Cu1 S1 C8 N3 -168.92(16)
C13 N4 C10 C2 51.41(17)
C11 N4 C10 C2 178.40(13)
Cu2 N4 C10 C2 -68.39(14)
C3 C2 C10 N4 -131.87(16)
C1 C2 C10 N4 52.6(2)
C13 N4 C11 C12 -84.37(17)
C10 N4 C11 C12 147.96(14)
Cu2 N4 C11 C12 31.47(16)
Cu2 O3 C12 O2 -172.51(19)
Cu2 O3 C12 C11 9.1(2)
N4 C11 C12 O2 152.56(19)
N4 C11 C12 O3 -29.0(2)
C11 N4 C13 C14 -68.55(18)
C10 N4 C13 C14 59.13(17)
Cu2 N4 C13 C14 178.96(11)
C15 O4 C14 O5 1.2(3)
C15 O4 C14 C13 -177.04(16)
N4 C13 C14 O5 12.0(3)
N4 C13 C14 O4 -169.84(14)
